data_4330938
loop_
_publ_author_name
'William T. Eckenhoff'
'Ashley B. Biernesser'
'Tomislav Pintauer'

_publ_section_title
;
 Kinetic and Mechanistic Aspects of Atom Transfer Radical Addition (ATRA)
 Catalyzed by Copper Complexes with Tris(2-pyridylmethyl)amine
;
_journal_name_full 'Inorganic Chemistry'
_journal_page_first 11917
_journal_page_last 11929
_journal_paper_doi 10.1021/ic3018198
_journal_volume 51
_journal_year 2012
_chemical_formula_moiety 'C26 H33 Cu N5, Cl O4'
_chemical_formula_sum 'C26 H33 Cl Cu N5 O4'
_chemical_formula_weight 578.56
_chemical_name_common '[Cu(TDAPA)CH3CN][ClO4]'
_chemical_name_systematic
; 
 ? 
;
_space_group_IT_number 61
_symmetry_cell_setting orthorhombic
_symmetry_space_group_name_Hall '-P 2ac 2ab'
_symmetry_space_group_name_H-M 'P b c a'
_atom_sites_solution_hydrogens geom
_atom_sites_solution_primary direct
_atom_sites_solution_secondary difmap
_audit_creation_method SHELXL-97
_cell_angle_alpha 90.00
_cell_angle_beta 90.00
_cell_angle_gamma 90.00
_cell_formula_units_Z 8
_cell_length_a 14.2806(3)
_cell_length_b 17.6277(3)
_cell_length_c 23.2185(4)
_cell_measurement_reflns_used 9103
_cell_measurement_temperature 150(2)
_cell_measurement_theta_max 30.8326
_cell_measurement_theta_min 2.034
_cell_volume 5844.89(19)
_computing_cell_refinement 'SAINT (Bruker, 1998)'
_computing_data_collection 'SMART (Bruker, 1998)'
_computing_data_reduction SAINT
_computing_molecular_graphics 'SHELXTL (Sheldrick, 2000)'
_computing_publication_material 'ORTEP-3 for Windows (Faruggia, 1997)'
_computing_structure_refinement 'SHELXL-97 (Sheldrick, 1997)'
_computing_structure_solution 'SHELXS-97 (Sheldrick, 1997)'
_diffrn_ambient_temperature 150(2)
_diffrn_measured_fraction_theta_full 0.972
_diffrn_measured_fraction_theta_max 0.972
_diffrn_measurement_device_type 'Bruker Smart ApexII'
_diffrn_measurement_method '\f and \w Scans'
_diffrn_radiation_monochromator graphite
_diffrn_radiation_source 'fine-focus sealed tube'
_diffrn_radiation_type MoK\a
_diffrn_radiation_wavelength 0.71073
_diffrn_reflns_av_R_equivalents 0.0299
_diffrn_reflns_av_sigmaI/netI 0.0179
_diffrn_reflns_limit_h_max 20
_diffrn_reflns_limit_h_min -21
_diffrn_reflns_limit_k_max 25
_diffrn_reflns_limit_k_min -25
_diffrn_reflns_limit_l_max 34
_diffrn_reflns_limit_l_min -34
_diffrn_reflns_number 101504
_diffrn_reflns_theta_full 32.50
_diffrn_reflns_theta_max 32.50
_diffrn_reflns_theta_min 2.26
_diffrn_standards_interval_count 0
_diffrn_standards_interval_time 0
_diffrn_standards_number 10290
_exptl_absorpt_coefficient_mu 0.877
_exptl_absorpt_correction_T_max 0.825
_exptl_absorpt_correction_T_min 0.729
_exptl_absorpt_correction_type multi-scan
_exptl_absorpt_process_details 'SADABS (Sheldrick, 2002)'
_exptl_crystal_colour rhomboid
_exptl_crystal_density_diffrn 1.315
_exptl_crystal_description yellow
_exptl_crystal_F_000 2416
_exptl_crystal_size_max 0.49
_exptl_crystal_size_mid 0.31
_exptl_crystal_size_min 0.22
_platon_squeeze_details
;
;
_refine_diff_density_max 4.121
_refine_diff_density_min -0.892
_refine_diff_density_rms 0.162
_refine_ls_extinction_method none
_refine_ls_goodness_of_fit_ref 1.031
_refine_ls_hydrogen_treatment constr
_refine_ls_matrix_type full
_refine_ls_number_parameters 341
_refine_ls_number_reflns 10290
_refine_ls_number_restraints 0
_refine_ls_restrained_S_all 1.031
_refine_ls_R_factor_all 0.0875
_refine_ls_R_factor_gt 0.0695
_refine_ls_shift/su_max 0.084
_refine_ls_shift/su_mean 0.009
_refine_ls_structure_factor_coef Fsqd
_refine_ls_weighting_details 'calc w=1/[\s^2^(Fo^2^)+(0.1649P)^2^+10.0892P] where P=(Fo^2^+2Fc^2^)/3'
_refine_ls_weighting_scheme calc
_refine_ls_wR_factor_gt 0.2361
_refine_ls_wR_factor_ref 0.2596
_reflns_number_gt 7952
_reflns_number_total 10290
_reflns_threshold_expression >2sigma(I)
_cod_data_source_file ic3018198_si_002_1.cif
_cod_data_source_block '[Cu(TDAPA)CH3CN][ClO4]'
_cod_database_code 4330938

loop_
_symmetry_equiv_pos_as_xyz
'x, y, z'
'-x+1/2, -y, z+1/2'
'-x, y+1/2, -z+1/2'
'x+1/2, -y+1/2, -z'
'-x, -y, -z'
'x-1/2, y, -z-1/2'
'x, -y-1/2, z-1/2'
'-x-1/2, y-1/2, z'

loop_
_atom_site_label
_atom_site_type_symbol
_atom_site_fract_x
_atom_site_fract_y
_atom_site_fract_z
_atom_site_U_iso_or_equiv
_atom_site_adp_type
_atom_site_occupancy
_atom_site_symmetry_multiplicity
_atom_site_calc_flag
_atom_site_refinement_flags
Cu1 Cu 0.88149(2) 1.02780(2) 0.621033(15) 0.02625(13) Uani 1 1 d .
N1 N 0.84738(14) 0.93164(12) 0.68936(9) 0.0187(4) Uani 1 1 d .
N4 N 1.02023(16) 0.98615(14) 0.64838(10) 0.0244(4) Uani 1 1 d .
N2 N 0.80353(18) 1.08809(13) 0.69079(10) 0.0268(4) Uani 1 1 d .
N3 N 0.79903(17) 0.93941(15) 0.57146(10) 0.0284(5) Uani 1 1 d .
C1 C 0.84479(17) 0.97174(13) 0.74357(11) 0.0199(4) Uani 1 1 d .
C9 C 0.75724(16) 0.90354(13) 0.67057(10) 0.0198(4) Uani 1 1 d .
C22 C 1.01048(17) 0.90642(15) 0.66164(10) 0.0216(4) Uani 1 1 d .
C17 C 0.92429(16) 0.87938(14) 0.68248(10) 0.0199(4) Uani 1 1 d .
C6 C 0.82095(18) 1.04915(14) 0.74445(11) 0.0223(4) Uani 1 1 d .
C21 C 1.08265(18) 0.85434(17) 0.65198(12) 0.0273(5) Uani 1 1 d .
H21 H 1.1402 0.8715 0.6385 0.033 Uiso 1 1 calc R
C24 C 1.0574(2) 1.02827(17) 0.69857(14) 0.0308(6) Uani 1 1 d .
H24A H 1.0175 1.0200 0.7312 0.046 Uiso 1 1 calc R
H24B H 1.0593 1.0815 0.6898 0.046 Uiso 1 1 calc R
H24C H 1.1194 1.0107 0.7072 0.046 Uiso 1 1 calc R
C3 C 0.8631(2) 0.97389(18) 0.84742(13) 0.0313(6) Uani 1 1 d .
H3 H 0.8783 0.9491 0.8815 0.038 Uiso 1 1 calc R
C14 C 0.73295(18) 0.90775(16) 0.61202(11) 0.0239(5) Uani 1 1 d .
C4 C 0.8375(2) 1.04914(19) 0.84842(13) 0.0331(6) Uani 1 1 d .
H4 H 0.8344 1.0750 0.8833 0.040 Uiso 1 1 calc R
C2 C 0.86612(19) 0.93483(15) 0.79519(11) 0.0244(5) Uani 1 1 d .
H2 H 0.8825 0.8838 0.7947 0.029 Uiso 1 1 calc R
C5 C 0.8161(2) 1.08660(16) 0.79721(13) 0.0294(5) Uani 1 1 d .
H5 H 0.7983 1.1373 0.7983 0.035 Uiso 1 1 calc R
C19 C 0.9846(2) 0.75076(16) 0.68264(13) 0.0296(5) Uani 1 1 d .
H19 H 0.9758 0.6992 0.6893 0.036 Uiso 1 1 calc R
C10 C 0.69207(17) 0.87572(14) 0.71027(11) 0.0229(4) Uani 1 1 d .
H10 H 0.7082 0.8727 0.7490 0.027 Uiso 1 1 calc R
C11 C 0.60350(19) 0.85257(17) 0.69259(13) 0.0277(5) Uani 1 1 d .
H11 H 0.5606 0.8343 0.7193 0.033 Uiso 1 1 calc R
C23 C 1.0833(2) 1.0000(2) 0.59860(13) 0.0330(6) Uani 1 1 d .
H23A H 1.1453 0.9830 0.6079 0.049 Uiso 1 1 calc R
H23B H 1.0845 1.0532 0.5900 0.049 Uiso 1 1 calc R
H23C H 1.0607 0.9726 0.5657 0.049 Uiso 1 1 calc R
C20 C 1.0697(2) 0.77734(18) 0.66223(13) 0.0305(5) Uani 1 1 d .
H20 H 1.1184 0.7435 0.6554 0.037 Uiso 1 1 calc R
C18 C 0.91239(19) 0.80196(15) 0.69300(12) 0.0254(5) Uani 1 1 d .
H18 H 0.8554 0.7844 0.7071 0.030 Uiso 1 1 calc R
C13 C 0.6440(2) 0.88402(18) 0.59529(13) 0.0307(6) Uani 1 1 d .
H13 H 0.6272 0.8865 0.5566 0.037 Uiso 1 1 calc R
C12 C 0.5798(2) 0.85683(19) 0.63505(14) 0.0321(6) Uani 1 1 d .
H12 H 0.5207 0.8414 0.6229 0.039 Uiso 1 1 calc R
C7 C 0.8393(3) 1.16711(17) 0.69142(16) 0.0400(7) Uani 1 1 d .
H7A H 0.8040 1.1965 0.7186 0.060 Uiso 1 1 calc R
H7B H 0.8328 1.1889 0.6537 0.060 Uiso 1 1 calc R
H7C H 0.9041 1.1670 0.7023 0.060 Uiso 1 1 calc R
C16 C 0.8593(2) 0.8800(2) 0.54636(14) 0.0384(7) Uani 1 1 d .
H16A H 0.8902 0.8528 0.5767 0.058 Uiso 1 1 calc R
H16B H 0.9054 0.9031 0.5218 0.058 Uiso 1 1 calc R
H16C H 0.8217 0.8456 0.5242 0.058 Uiso 1 1 calc R
C15 C 0.7522(3) 0.9803(2) 0.52370(14) 0.0418(8) Uani 1 1 d .
H15A H 0.7163 0.9451 0.5012 0.063 Uiso 1 1 calc R
H15B H 0.7986 1.0039 0.4997 0.063 Uiso 1 1 calc R
H15C H 0.7114 1.0184 0.5392 0.063 Uiso 1 1 calc R
C8 C 0.7021(2) 1.08966(19) 0.67764(15) 0.0364(6) Uani 1 1 d .
H8A H 0.6787 1.0387 0.6756 0.055 Uiso 1 1 calc R
H8B H 0.6922 1.1146 0.6414 0.055 Uiso 1 1 calc R
H8C H 0.6696 1.1167 0.7074 0.055 Uiso 1 1 calc R
N5 N 0.8992(2) 1.10667(19) 0.56297(13) 0.0401(6) Uani 1 1 d .
C25 C 0.9065(3) 1.1582(2) 0.53433(14) 0.0379(7) Uani 1 1 d .
C26 C 0.9175(4) 1.2242(2) 0.49795(17) 0.0550(11) Uani 1 1 d .
H26A H 0.9551 1.2613 0.5175 0.082 Uiso 1 1 calc R
H26B H 0.8571 1.2454 0.4896 0.082 Uiso 1 1 calc R
H26C H 0.9476 1.2097 0.4627 0.082 Uiso 1 1 calc R
Cl1 Cl 0.17262(6) 0.24260(5) 0.60406(5) 0.0468(2) Uani 1 1 d .
O2 O 0.1863(3) 0.2558(3) 0.6637(2) 0.0866(14) Uani 1 1 d .
O3 O 0.2446(2) 0.19366(19) 0.58345(14) 0.0523(7) Uani 1 1 d .
O4 O 0.0848(3) 0.2105(3) 0.5926(3) 0.107(2) Uani 1 1 d .
O1 O 0.1787(5) 0.3137(2) 0.5763(3) 0.112(2) Uani 1 1 d .

loop_
_atom_site_aniso_label
_atom_site_aniso_U_11
_atom_site_aniso_U_22
_atom_site_aniso_U_33
_atom_site_aniso_U_23
_atom_site_aniso_U_13
_atom_site_aniso_U_12
Cu1 0.0248(2) 0.0294(2) 0.02451(19) 0.00515(11) 0.00007(11) -0.00208(11)
N1 0.0151(8) 0.0206(8) 0.0203(8) -0.0028(7) 0.0006(6) -0.0005(6)
N4 0.0194(9) 0.0294(10) 0.0243(9) 0.0037(8) 0.0013(7) -0.0048(8)
N2 0.0306(11) 0.0199(9) 0.0299(10) 0.0023(8) -0.0014(9) 0.0008(8)
N3 0.0231(10) 0.0419(13) 0.0201(9) -0.0011(9) 0.0010(8) -0.0032(9)
C1 0.0179(10) 0.0206(10) 0.0214(10) -0.0020(7) -0.0004(8) -0.0017(8)
C9 0.0156(9) 0.0210(10) 0.0230(10) -0.0034(8) 0.0000(7) -0.0010(7)
C22 0.0182(10) 0.0279(11) 0.0187(9) 0.0006(8) 0.0009(8) -0.0011(8)
C17 0.0159(9) 0.0225(10) 0.0211(9) -0.0028(8) 0.0010(7) 0.0002(7)
C6 0.0211(10) 0.0205(10) 0.0252(11) -0.0024(8) -0.0005(8) -0.0025(8)
C21 0.0172(10) 0.0374(14) 0.0274(11) 0.0005(10) 0.0018(9) 0.0029(9)
C24 0.0267(13) 0.0333(14) 0.0322(13) 0.0007(10) -0.0033(10) -0.0089(10)
C3 0.0367(15) 0.0371(15) 0.0202(11) -0.0020(10) -0.0015(10) -0.0003(11)
C14 0.0207(11) 0.0290(12) 0.0220(10) -0.0043(9) 0.0007(8) -0.0013(9)
C4 0.0371(15) 0.0362(14) 0.0261(12) -0.0095(11) -0.0011(11) -0.0001(12)
C2 0.0262(11) 0.0247(11) 0.0222(10) -0.0002(8) -0.0003(9) 0.0001(9)
C5 0.0325(13) 0.0242(11) 0.0316(13) -0.0081(10) 0.0002(10) -0.0004(10)
C19 0.0270(12) 0.0258(11) 0.0360(13) -0.0032(10) -0.0011(10) 0.0042(10)
C10 0.0185(10) 0.0227(10) 0.0275(11) -0.0006(8) 0.0027(8) -0.0014(8)
C11 0.0191(10) 0.0293(12) 0.0347(13) -0.0007(10) 0.0040(9) -0.0028(9)
C23 0.0246(12) 0.0443(16) 0.0300(13) 0.0102(12) 0.0063(10) -0.0049(12)
C20 0.0251(12) 0.0346(14) 0.0317(13) -0.0015(11) 0.0018(10) 0.0103(10)
C18 0.0217(11) 0.0218(10) 0.0326(12) -0.0016(9) 0.0026(9) -0.0004(9)
C13 0.0243(12) 0.0398(15) 0.0280(12) -0.0059(11) -0.0041(10) -0.0048(11)
C12 0.0187(11) 0.0386(15) 0.0390(14) -0.0047(12) -0.0025(10) -0.0070(10)
C7 0.055(2) 0.0204(12) 0.0444(17) 0.0032(11) 0.0012(15) -0.0024(12)
C16 0.0299(14) 0.059(2) 0.0257(12) -0.0128(13) 0.0042(11) 0.0006(14)
C15 0.0363(16) 0.064(2) 0.0246(12) 0.0077(13) -0.0056(12) -0.0075(15)
C8 0.0354(15) 0.0361(15) 0.0377(15) 0.0039(12) -0.0063(12) 0.0104(12)
N5 0.0409(15) 0.0433(15) 0.0362(14) 0.0132(12) -0.0033(11) -0.0030(12)
C25 0.0499(18) 0.0368(15) 0.0271(13) 0.0038(11) -0.0001(13) 0.0038(14)
C26 0.094(3) 0.0369(17) 0.0341(16) 0.0106(14) 0.0067(19) 0.010(2)
Cl1 0.0379(4) 0.0355(4) 0.0670(6) -0.0180(4) -0.0167(4) 0.0098(3)
O2 0.095(3) 0.093(3) 0.071(2) -0.040(2) -0.009(2) 0.034(3)
O3 0.0451(15) 0.0544(16) 0.0575(16) -0.0152(14) -0.0111(13) 0.0190(12)
O4 0.0345(17) 0.111(4) 0.177(5) -0.063(4) -0.024(2) 0.001(2)
O1 0.173(6) 0.0425(19) 0.119(4) 0.007(2) -0.010(4) 0.026(3)

loop_
_atom_type_symbol
_atom_type_description
_atom_type_scat_dispersion_real
_atom_type_scat_dispersion_imag
_atom_type_scat_source
C C 0.0033 0.0016 'International Tables Vol C Tables 4.2.6.8 and 6.1.1.4'
H H 0.0000 0.0000 'International Tables Vol C Tables 4.2.6.8 and 6.1.1.4'
Cl Cl 0.1484 0.1585 'International Tables Vol C Tables 4.2.6.8 and 6.1.1.4'
N N 0.0061 0.0033 'International Tables Vol C Tables 4.2.6.8 and 6.1.1.4'
Cu Cu 0.3201 1.2651 'International Tables Vol C Tables 4.2.6.8 and 6.1.1.4'
O O 0.0106 0.0060 'International Tables Vol C Tables 4.2.6.8 and 6.1.1.4'

loop_
_geom_angle_atom_site_label_1
_geom_angle_atom_site_label_2
_geom_angle_atom_site_label_3
_geom_angle
N5 Cu1 N4 108.60(11)
N5 Cu1 N2 103.09(12)
N4 Cu1 N2 113.40(9)
N5 Cu1 N3 101.90(12)
N4 Cu1 N3 112.57(9)
N2 Cu1 N3 115.86(9)
N5 Cu1 N1 175.49(11)
N4 Cu1 N1 75.77(8)
N2 Cu1 N1 75.69(8)
N3 Cu1 N1 75.03(8)
C1 N1 C17 115.38(19)
C1 N1 C9 114.06(19)
C17 N1 C9 115.19(19)
C1 N1 Cu1 103.78(14)
C17 N1 Cu1 103.06(14)
C9 N1 Cu1 103.04(14)
C22 N4 C24 110.8(2)
C22 N4 C23 112.6(2)
C24 N4 C23 108.3(2)
C22 N4 Cu1 107.36(15)
C24 N4 Cu1 112.41(18)
C23 N4 Cu1 105.41(17)
C6 N2 C8 110.8(2)
C6 N2 C7 112.2(2)
C8 N2 C7 108.7(3)
C6 N2 Cu1 108.27(16)
C8 N2 Cu1 110.29(19)
C7 N2 Cu1 106.4(2)
C14 N3 C16 111.4(3)
C14 N3 C15 112.4(2)
C16 N3 C15 108.2(3)
C14 N3 Cu1 105.88(16)
C16 N3 Cu1 112.63(19)
C15 N3 Cu1 106.3(2)
C2 C1 C6 119.5(2)
C2 C1 N1 120.9(2)
C6 C1 N1 119.6(2)
C10 C9 C14 119.5(2)
C10 C9 N1 120.9(2)
C14 C9 N1 119.6(2)
C21 C22 C17 118.6(2)
C21 C22 N4 122.2(2)
C17 C22 N4 119.2(2)
C18 C17 C22 119.9(2)
C18 C17 N1 120.8(2)
C22 C17 N1 119.2(2)
C5 C6 C1 119.0(2)
C5 C6 N2 121.6(2)
C1 C6 N2 119.4(2)
C22 C21 C20 121.0(2)
C22 C21 H21 119.5
C20 C21 H21 119.5
N4 C24 H24A 109.5
N4 C24 H24B 109.5
H24A C24 H24B 109.5
N4 C24 H24C 109.5
H24A C24 H24C 109.5
H24B C24 H24C 109.5
C4 C3 C2 119.9(3)
C4 C3 H3 120.0
C2 C3 H3 120.0
C13 C14 C9 118.6(2)
C13 C14 N3 122.0(2)
C9 C14 N3 119.3(2)
C3 C4 C5 120.0(3)
C3 C4 H4 120.0
C5 C4 H4 120.0
C3 C2 C1 120.6(3)
C3 C2 H2 119.7
C1 C2 H2 119.7
C6 C5 C4 121.0(3)
C6 C5 H5 119.5
C4 C5 H5 119.5
C20 C19 C18 119.3(3)
C20 C19 H19 120.3
C18 C19 H19 120.3
C11 C10 C9 120.9(2)
C11 C10 H10 119.6
C9 C10 H10 119.6
C12 C11 C10 119.5(3)
C12 C11 H11 120.3
C10 C11 H11 120.3
N4 C23 H23A 109.5
N4 C23 H23B 109.5
H23A C23 H23B 109.5
N4 C23 H23C 109.5
H23A C23 H23C 109.5
H23B C23 H23C 109.5
C19 C20 C21 120.3(3)
C19 C20 H20 119.8
C21 C20 H20 119.8
C17 C18 C19 120.9(3)
C17 C18 H18 119.6
C19 C18 H18 119.6
C12 C13 C14 121.4(3)
C12 C13 H13 119.3
C14 C13 H13 119.3
C11 C12 C13 120.1(3)
C11 C12 H12 119.9
C13 C12 H12 119.9
N2 C7 H7A 109.5
N2 C7 H7B 109.5
H7A C7 H7B 109.5
N2 C7 H7C 109.5
H7A C7 H7C 109.5
H7B C7 H7C 109.5
N3 C16 H16A 109.5
N3 C16 H16B 109.5
H16A C16 H16B 109.5
N3 C16 H16C 109.5
H16A C16 H16C 109.5
H16B C16 H16C 109.5
N3 C15 H15A 109.5
N3 C15 H15B 109.5
H15A C15 H15B 109.5
N3 C15 H15C 109.5
H15A C15 H15C 109.5
H15B C15 H15C 109.5
N2 C8 H8A 109.5
N2 C8 H8B 109.5
H8A C8 H8B 109.5
N2 C8 H8C 109.5
H8A C8 H8C 109.5
H8B C8 H8C 109.5
C25 N5 Cu1 171.8(3)
N5 C25 C26 179.0(5)
C25 C26 H26A 109.5
C25 C26 H26B 109.5
H26A C26 H26B 109.5
C25 C26 H26C 109.5
H26A C26 H26C 109.5
H26B C26 H26C 109.5
O4 Cl1 O1 109.0(4)
O4 Cl1 O2 112.1(4)
O1 Cl1 O2 106.9(3)
O4 Cl1 O3 109.7(2)
O1 Cl1 O3 109.9(3)
O2 Cl1 O3 109.2(2)

loop_
_geom_bond_atom_site_label_1
_geom_bond_atom_site_label_2
_geom_bond_distance
Cu1 N5 1.953(3)
Cu1 N4 2.206(2)
Cu1 N2 2.234(2)
Cu1 N3 2.267(3)
Cu1 N1 2.372(2)
N1 C1 1.444(3)
N1 C17 1.442(3)
N1 C9 1.447(3)
N4 C22 1.446(3)
N4 C24 1.480(4)
N4 C23 1.485(4)
N2 C6 1.444(3)
N2 C8 1.481(4)
N2 C7 1.484(4)
N3 C14 1.445(3)
N3 C16 1.475(4)
N3 C15 1.482(4)
C1 C2 1.397(4)
C1 C6 1.406(3)
C9 C10 1.399(3)
C9 C14 1.405(3)
C22 C21 1.398(4)
C22 C17 1.406(3)
C17 C18 1.397(4)
C6 C5 1.393(4)
C21 C20 1.390(4)
C21 H21 0.9300
C24 H24A 0.9600
C24 H24B 0.9600
C24 H24C 0.9600
C3 C4 1.376(4)
C3 C2 1.395(4)
C3 H3 0.9300
C14 C13 1.393(4)
C4 C5 1.394(4)
C4 H4 0.9300
C2 H2 0.9300
C5 H5 0.9300
C19 C20 1.387(4)
C19 C18 1.391(4)
C19 H19 0.9300
C10 C11 1.391(4)
C10 H10 0.9300
C11 C12 1.380(4)
C11 H11 0.9300
C23 H23A 0.9600
C23 H23B 0.9600
C23 H23C 0.9600
C20 H20 0.9300
C18 H18 0.9300
C13 C12 1.386(4)
C13 H13 0.9300
C12 H12 0.9300
C7 H7A 0.9600
C7 H7B 0.9600
C7 H7C 0.9600
C16 H16A 0.9600
C16 H16B 0.9600
C16 H16C 0.9600
C15 H15A 0.9600
C15 H15B 0.9600
C15 H15C 0.9600
C8 H8A 0.9600
C8 H8B 0.9600
C8 H8C 0.9600
N5 C25 1.130(4)
C25 C26 1.446(5)
C26 H26A 0.9600
C26 H26B 0.9600
C26 H26C 0.9600
Cl1 O4 1.401(4)
Cl1 O1 1.412(5)
Cl1 O2 1.417(4)
Cl1 O3 1.425(3)

loop_
_platon_squeeze_void_nr
_platon_squeeze_void_average_x
_platon_squeeze_void_average_y
_platon_squeeze_void_average_z
_platon_squeeze_void_volume
_platon_squeeze_void_count_electrons
_platon_squeeze_void_content
1 0.000 0.000 0.000 161 19 ' '
2 0.000 0.500 0.500 161 18 ' '
3 0.500 0.500 1.000 161 18 ' '
4 0.500 1.000 0.500 161 18 ' '
